data_7710328
loop_
_publ_author_name
'Herdman, Megan E.'
'Werrett, Melissa V.'
'Andrews, Philip C.'

_publ_section_title
;
 Aryl bismuth phosphinates [BiAr<sub>2</sub>(O(O)PRR')]:
 structure-activity relationships for antibacterial activity and
 cytotoxicity.
;
_journal_issue 24
_journal_name_full 'Dalton transactions (Cambridge, England : 2003)'
_journal_page_first 9323
_journal_page_last 9335
_journal_paper_doi 10.1039/d2dt00346e
_journal_volume 51
_journal_year 2022
_chemical_formula_moiety 'C20 H20 Bi O2 P'
_chemical_formula_sum 'C20 H20 Bi O2 P'
_chemical_formula_weight 532.31
_chemical_name_systematic catena-((\m-phenylphosphinate)-bis(4-tolyl)-bismuth)
_space_group_crystal_system monoclinic
_space_group_IT_number 15
_space_group_name_Hall '-C 2yc'
_space_group_name_H-M_alt 'C 1 2/c 1'
_atom_sites_solution_hydrogens mixed
_atom_sites_solution_primary dual
_audit_creation_date 2021-11-24
_audit_creation_method
;
Olex2 1.2
(compiled 2018.05.29 svn.r3508 for OlexSys, GUI svn.r5506)
;
_audit_update_record
;
2021-12-21 deposited with the CCDC.	2022-05-23 downloaded from the CCDC.
;
_cell_angle_alpha 90
_cell_angle_beta 107.783(2)
_cell_angle_gamma 90
_cell_formula_units_Z 8
_cell_length_a 18.7237(4)
_cell_length_b 9.2659(2)
_cell_length_c 23.2109(5)
_cell_measurement_reflns_used 12841
_cell_measurement_temperature 122.99(10)
_cell_measurement_theta_max 79.5710
_cell_measurement_theta_min 3.9140
_cell_volume 3834.50(15)
_computing_cell_refinement 'CrysAlisPro 1.171.41.113a (Rigaku OD, 2021)'
_computing_data_collection 'CrysAlisPro 1.171.41.113a (Rigaku OD, 2021)'
_computing_data_reduction 'CrysAlisPro 1.171.41.113a (Rigaku OD, 2021)'
_computing_molecular_graphics 'Olex2 (Dolomanov et al., 2009)'
_computing_publication_material 'Olex2 (Dolomanov et al., 2009)'
_computing_structure_refinement 'ShelXL (Sheldrick, 2015)'
_computing_structure_solution 'ShelXT (Sheldrick, 2015)'
_diffrn_ambient_environment N~2~
_diffrn_ambient_temperature 122.99(10)
_diffrn_detector 'Hybrid Pixel Array Detector'
_diffrn_detector_area_resol_mean 10.0000
_diffrn_detector_type HyPix
_diffrn_measured_fraction_theta_full 1.000
_diffrn_measured_fraction_theta_max 0.980
_diffrn_measurement_details
;
List of Runs (angles in degrees, time in seconds):

  # Type    Start    End  Width  t~exp~   \w     \q     \k     \f   Frames
#--------------------------------------------------------------------------
  1  \w    -82.00   0.00   0.50    0.42    --  -47.61 108.00 153.00  164
  2  \w     21.00  86.00   0.50    0.42    --   47.61-108.00  57.00  130
  3  \w    -82.00 -19.00   0.50    1.67    --  -91.75 108.00 153.00  126
  4  \w   -163.00 -82.00   0.50    1.67    --  -91.75-108.00  57.00  162
  5  \w    104.00 178.00   0.50    1.67    --  113.25 108.00 153.00  148
  6  \w     42.00 108.00   0.50    1.67    --  113.25-108.00  57.00  132
  7  \w   -120.00 -73.00   0.50    0.42    --  -47.61-125.00 -60.00   94
  8  \w   -120.00 -73.00   0.50    0.42    --  -47.61-125.00-150.00   94
  9  \w   -120.00 -73.00   0.50    0.42    --  -47.61-125.00 -90.00   94
 10  \w   -120.00 -73.00   0.50    0.42    --  -47.61-125.00 120.00   94
 11  \w    -25.00  61.00   0.50    0.42    --   47.61 -38.00 -90.00  172
 12  \w   -163.00 -79.00   0.50    1.67    --  -91.75 -45.00  90.00  168
 13  \w     42.00  76.00   0.50    1.67    --  113.25 -45.00-150.00   68
 14  \w     42.00  76.00   0.50    1.67    --  113.25 -45.00 150.00   68
 15  \w     39.00  66.00   0.50    1.67    --  113.25 -30.00 -60.00   54
 16  \w     39.00  66.00   0.50    1.67    --  113.25 -30.00-150.00   54
 17  \w     39.00  66.00   0.50    1.67    --  113.25 -30.00   0.00   54
 18  \w     42.00 106.00   0.50    1.67    --  113.25 -94.00  90.00  128
 19  \w     42.00  76.00   0.50    1.67    --  113.25 -45.00 -60.00   68
 20  \w     95.00 178.00   0.50    1.67    --  113.25 125.00 -60.00  166
 21  \w     39.00  66.00   0.50    1.67    --  113.25 -30.00  30.00   54
 22  \w     42.00  76.00   0.50    1.67    --  113.25 -45.00  60.00   68
 23  \w     42.00 111.00   0.50    1.67    --  113.25-125.00-180.00  138
 24  \w     42.00  76.00   0.50    1.67    --  113.25 -45.00 120.00   68
 25  \w     39.00  64.00   0.50    1.67    --  113.25 -30.00-180.00   50
 26  \w     45.00  74.00   0.50    1.67    --  113.25 -45.00 -90.00   58
 27  \w     42.00  75.00   0.50    1.67    --  113.25 -45.00   0.00   66
 28  \w     85.00 129.00   0.50    1.67    --  113.25 -61.00  30.00   88
 29  \w     42.00  70.00   0.50    1.67    --  113.25 -45.00-180.00   56
 30  \w     40.00  65.00   0.50    1.67    --  113.25 -30.00 120.00   50
 31  \w     43.00 106.00   0.50    1.67    --  113.25 -95.00  97.04  126
 32  \w     44.00  70.00   0.50    1.67    --  113.25 -61.00  60.00   52
 33  \w     94.00 121.00   0.50    1.67    --  113.25 -61.00  60.00   54
 34  \w     46.00  76.00   0.50    1.67    --  113.25 -45.00-120.00   60
;
_diffrn_measurement_device 'four-circle diffractometer'
_diffrn_measurement_device_type 'XtaLAB Synergy, Dualflex, HyPix'
_diffrn_measurement_method '\w scans'
_diffrn_orient_matrix_type 'CrysAlisPro convention (1999,Acta A55,543-557)'
_diffrn_orient_matrix_UB_11 -0.0105536000
_diffrn_orient_matrix_UB_12 0.0426987000
_diffrn_orient_matrix_UB_13 0.0610304000
_diffrn_orient_matrix_UB_21 0.0170557000
_diffrn_orient_matrix_UB_22 -0.1563922000
_diffrn_orient_matrix_UB_23 0.0225989000
_diffrn_orient_matrix_UB_31 0.0840289000
_diffrn_orient_matrix_UB_32 0.0370826000
_diffrn_orient_matrix_UB_33 0.0249009000
_diffrn_radiation_monochromator mirror
_diffrn_radiation_probe x-ray
_diffrn_radiation_type CuK\a
_diffrn_radiation_wavelength 1.54184
_diffrn_reflns_av_R_equivalents 0.0622
_diffrn_reflns_av_unetI/netI 0.0555
_diffrn_reflns_Laue_measured_fraction_full 1.000
_diffrn_reflns_Laue_measured_fraction_max 0.980
_diffrn_reflns_limit_h_max 23
_diffrn_reflns_limit_h_min -19
_diffrn_reflns_limit_k_max 11
_diffrn_reflns_limit_k_min -10
_diffrn_reflns_limit_l_max 29
_diffrn_reflns_limit_l_min -28
_diffrn_reflns_number 20042
_diffrn_reflns_point_group_measured_fraction_full 1.000
_diffrn_reflns_point_group_measured_fraction_max 0.980
_diffrn_reflns_theta_full 67.684
_diffrn_reflns_theta_max 79.977
_diffrn_reflns_theta_min 4.000
_diffrn_source 'micro-focus sealed X-ray tube'
_diffrn_source_type 'PhotonJet (Cu) X-ray Source'
_exptl_absorpt_coefficient_mu 18.902
_exptl_absorpt_correction_T_max 1.00000
_exptl_absorpt_correction_T_min 0.74982
_exptl_absorpt_correction_type multi-scan
_exptl_absorpt_process_details
;
CrysAlisPro 1.171.41.113a (Rigaku Oxford Diffraction, 2021)
Empirical absorption correction using spherical harmonics,
implemented in SCALE3 ABSPACK scaling algorithm.
;
_exptl_crystal_colour 'clear whiteish colourless'
_exptl_crystal_colour_lustre clear
_exptl_crystal_colour_modifier whiteish
_exptl_crystal_colour_primary colourless
_exptl_crystal_density_diffrn 1.844
_exptl_crystal_description needle
_exptl_crystal_F_000 2032
_exptl_crystal_size_max 0.06
_exptl_crystal_size_mid 0.02
_exptl_crystal_size_min 0.01
_refine_diff_density_max 1.472
_refine_diff_density_min -2.737
_refine_diff_density_rms 0.170
_refine_ls_extinction_method none
_refine_ls_goodness_of_fit_ref 1.031
_refine_ls_hydrogen_treatment mixed
_refine_ls_matrix_type full
_refine_ls_number_parameters 223
_refine_ls_number_reflns 4101
_refine_ls_number_restraints 0
_refine_ls_restrained_S_all 1.031
_refine_ls_R_factor_all 0.0477
_refine_ls_R_factor_gt 0.0386
_refine_ls_shift/su_max 0.001
_refine_ls_shift/su_mean 0.000
_refine_ls_structure_factor_coef Fsqd
_refine_ls_weighting_details 'w=1/[\s^2^(Fo^2^)+(0.1000P)^2^] where P=(Fo^2^+2Fc^2^)/3'
_refine_ls_weighting_scheme calc
_refine_ls_wR_factor_gt 0.1227
_refine_ls_wR_factor_ref 0.1282
_reflns_Friedel_coverage 0.000
_reflns_number_gt 3574
_reflns_number_total 4101
_reflns_threshold_expression 'I > 2\s(I)'
_cod_data_source_file d2dt00346e2.cif
_cod_data_source_block mh_biptolp_auto
_cod_depositor_comments 'Adding full bibliography for 7710326--7710330.cif.'
_cod_database_code 7710328
_shelx_shelxl_version_number 2016/6
_chemical_oxdiff_formula 'Bi C H O P S'
_shelx_space_group_comment
;
The symmetry employed for this shelxl refinement is uniquely defined
by the following loop, which should always be used as a source of
symmetry information in preference to the above space-group names.
They are only intended as comments.
;
_shelx_estimated_absorpt_t_max 0.833
_shelx_estimated_absorpt_t_min 0.397
_diffrn_oxdiff_digest_frames
;
016f1255aa96474646f60c335c7c719361000493d08
;
_reflns_odcompleteness_completeness 99.86
_reflns_odcompleteness_iscentric 1
_reflns_odcompleteness_theta 74.33
_olex2_refinement_description
;
1. Fixed Uiso
 At 1.2 times of:
  All C(H) groups
 At 1.5 times of:
  All C(H,H,H) groups
2.a Aromatic/amide H refined with riding coordinates:
 C13(H13), C6(H6), C2(H2), C3(H3), C5(H5), C20(H20), C16(H16), C9(H9),
 C12(H12), C10(H10), C18(H18), C19(H19), C17(H17)
2.b Idealised Me refined as rotating group:
 C7(H7A,H7B,H7C), C14(H14A,H14B,H14C)
;
_olex2_submission_special_instructions 'No special instructions were received'
_oxdiff_exptl_absorpt_empirical_details
;
Empirical correction (ABSPACK) includes:
- Absorption correction using spherical harmonics
- Frame scaling
;
_oxdiff_exptl_absorpt_empirical_full_max 1.683
_oxdiff_exptl_absorpt_empirical_full_min 0.710

loop_
_space_group_symop_operation_xyz
'x, y, z'
'-x, y, -z+1/2'
'x+1/2, y+1/2, z'
'-x+1/2, y+1/2, -z+1/2'
'-x, -y, -z'
'x, -y, z-1/2'
'-x+1/2, -y+1/2, -z'
'x+1/2, -y+1/2, z-1/2'

loop_
_atom_site_label
_atom_site_type_symbol
_atom_site_fract_x
_atom_site_fract_y
_atom_site_fract_z
_atom_site_U_iso_or_equiv
_atom_site_adp_type
_atom_site_occupancy
_atom_site_site_symmetry_order
_atom_site_calc_flag
_atom_site_refinement_flags_posn
_atom_site_refinement_flags_adp
_atom_site_refinement_flags_occupancy
_atom_site_disorder_assembly
_atom_site_disorder_group
Bi1 Bi 0.26636(2) 0.57617(3) 0.75570(2) 0.03126(12) Uani 1 1 d . . . . .
P1 P 0.37334(7) 0.31106(18) 0.70795(7) 0.0325(3) Uani 1 1 d . . . . .
O2 O 0.3110(3) 0.2019(5) 0.6978(2) 0.0433(10) Uani 1 1 d . . . . .
O1 O 0.3675(3) 0.4502(5) 0.7396(2) 0.0436(11) Uani 1 1 d . . . . .
C13 C 0.4181(3) 0.7522(7) 0.7904(3) 0.0363(12) Uani 1 1 d . . . . .
H13 H 0.421688 0.710723 0.753941 0.044 Uiso 1 1 calc R . . . .
C8 C 0.3582(3) 0.7166(6) 0.8111(2) 0.0291(10) Uani 1 1 d . . . . .
C1 C 0.2741(3) 0.4180(6) 0.8307(3) 0.0289(11) Uani 1 1 d . . . . .
C6 C 0.3412(3) 0.3560(7) 0.8635(3) 0.0350(12) Uani 1 1 d . . . . .
H6 H 0.386498 0.384483 0.856376 0.042 Uiso 1 1 calc R . . . .
C2 C 0.2080(3) 0.3756(7) 0.8424(3) 0.0333(11) Uani 1 1 d . . . . .
H2 H 0.161744 0.420171 0.821256 0.040 Uiso 1 1 calc R . . . .
C3 C 0.2099(4) 0.2696(8) 0.8845(3) 0.0415(14) Uani 1 1 d . . . . .
H3 H 0.164554 0.238773 0.890985 0.050 Uiso 1 1 calc R . . . .
C5 C 0.3426(4) 0.2516(7) 0.9070(3) 0.0406(13) Uani 1 1 d . . . . .
H5 H 0.389098 0.210505 0.929870 0.049 Uiso 1 1 calc R . . . .
C20 C 0.3472(3) 0.2814(8) 0.5834(3) 0.0410(14) Uani 1 1 d . . . . .
H20 H 0.311765 0.209263 0.584873 0.049 Uiso 1 1 calc R . . . .
C15 C 0.3877(3) 0.3525(8) 0.6364(3) 0.0371(13) Uani 1 1 d . . . . .
C4 C 0.2775(4) 0.2075(7) 0.9173(3) 0.0396(13) Uani 1 1 d . . . . .
C16 C 0.4386(4) 0.4576(8) 0.6343(3) 0.0442(15) Uani 1 1 d . . . . .
H16 H 0.466002 0.505799 0.670428 0.053 Uiso 1 1 calc R . . . .
C9 C 0.3560(4) 0.7749(8) 0.8656(3) 0.0393(14) Uani 1 1 d . . . . .
H9 H 0.315527 0.750858 0.880466 0.047 Uiso 1 1 calc R . . . .
C12 C 0.4739(3) 0.8500(8) 0.8233(3) 0.0418(14) Uani 1 1 d . . . . .
H12 H 0.513952 0.875762 0.808231 0.050 Uiso 1 1 calc R . . . .
C10 C 0.4117(4) 0.8679(9) 0.8990(3) 0.0459(15) Uani 1 1 d . . . . .
H10 H 0.409608 0.904090 0.936713 0.055 Uiso 1 1 calc R . . . .
C11 C 0.4704(4) 0.9083(8) 0.8775(3) 0.0444(16) Uani 1 1 d . . . . .
C18 C 0.4094(5) 0.4224(9) 0.5265(4) 0.056(2) Uani 1 1 d . . . . .
H18 H 0.416355 0.446774 0.488826 0.067 Uiso 1 1 calc R . . . .
C19 C 0.3585(4) 0.3150(10) 0.5294(3) 0.0516(17) Uani 1 1 d . . . . .
H19 H 0.331441 0.264821 0.493694 0.062 Uiso 1 1 calc R . . . .
C7 C 0.2779(6) 0.0884(8) 0.9630(4) 0.0535(19) Uani 1 1 d . . . . .
H7A H 0.233315 0.097744 0.976437 0.080 Uiso 1 1 calc GR . . . .
H7B H 0.323070 0.097170 0.997848 0.080 Uiso 1 1 calc GR . . . .
H7C H 0.277442 -0.006025 0.943848 0.080 Uiso 1 1 calc GR . . . .
C17 C 0.4504(5) 0.4942(11) 0.5794(4) 0.0558(19) Uani 1 1 d . . . . .
H17 H 0.485682 0.566815 0.578071 0.067 Uiso 1 1 calc R . . . .
C14 C 0.5277(5) 1.0180(12) 0.9105(4) 0.065(2) Uani 1 1 d . . . . .
H14A H 0.577276 0.990142 0.908241 0.098 Uiso 1 1 calc GR . . . .
H14B H 0.528920 1.022246 0.952983 0.098 Uiso 1 1 calc GR . . . .
H14C H 0.514210 1.113019 0.891801 0.098 Uiso 1 1 calc GR . . . .
H1 H 0.439(5) 0.236(9) 0.747(4) 0.05(2) Uiso 1 1 d . . . . .

loop_
_atom_site_aniso_label
_atom_site_aniso_U_11
_atom_site_aniso_U_22
_atom_site_aniso_U_33
_atom_site_aniso_U_23
_atom_site_aniso_U_13
_atom_site_aniso_U_12
Bi1 0.03626(18) 0.03114(19) 0.02643(16) -0.00076(7) 0.00966(11) -0.00238(7)
P1 0.0280(6) 0.0362(8) 0.0349(7) -0.0061(6) 0.0121(5) -0.0014(6)
O2 0.048(2) 0.039(2) 0.042(2) -0.003(2) 0.0125(19) -0.010(2)
O1 0.050(2) 0.042(3) 0.050(3) -0.014(2) 0.032(2) -0.010(2)
C13 0.039(3) 0.037(3) 0.035(3) -0.006(2) 0.015(2) -0.002(2)
C8 0.034(2) 0.027(3) 0.026(2) -0.001(2) 0.0085(19) 0.002(2)
C1 0.036(3) 0.027(3) 0.023(2) 0.0011(19) 0.010(2) -0.001(2)
C6 0.029(2) 0.037(3) 0.038(3) 0.002(3) 0.010(2) -0.001(2)
C2 0.032(2) 0.032(3) 0.038(3) -0.004(2) 0.014(2) 0.001(2)
C3 0.048(3) 0.043(4) 0.041(3) 0.002(3) 0.025(3) -0.002(3)
C5 0.043(3) 0.037(3) 0.037(3) 0.002(3) 0.005(2) 0.005(3)
C20 0.035(3) 0.047(4) 0.042(3) -0.005(3) 0.014(2) 0.003(3)
C15 0.037(3) 0.042(4) 0.037(3) -0.007(3) 0.017(2) 0.006(3)
C4 0.055(3) 0.027(3) 0.040(3) -0.001(3) 0.019(3) 0.000(3)
C16 0.042(3) 0.049(4) 0.049(4) -0.005(3) 0.025(3) -0.006(3)
C9 0.047(3) 0.045(4) 0.030(3) -0.002(3) 0.018(2) 0.000(3)
C12 0.033(3) 0.055(4) 0.039(3) -0.003(3) 0.014(2) -0.008(3)
C10 0.052(3) 0.053(4) 0.034(3) -0.014(3) 0.014(3) -0.011(3)
C11 0.042(3) 0.057(4) 0.036(3) -0.005(3) 0.014(3) -0.010(3)
C18 0.064(4) 0.072(6) 0.043(4) 0.010(3) 0.033(4) 0.016(4)
C19 0.052(3) 0.065(5) 0.038(3) -0.006(3) 0.015(3) 0.014(4)
C7 0.074(5) 0.046(4) 0.044(4) 0.010(3) 0.023(4) -0.002(3)
C17 0.059(4) 0.062(5) 0.061(5) 0.004(4) 0.039(4) 0.005(4)
C14 0.056(4) 0.080(7) 0.060(5) -0.030(5) 0.020(4) -0.025(5)

loop_
_atom_type_symbol
_atom_type_description
_atom_type_scat_dispersion_real
_atom_type_scat_dispersion_imag
_atom_type_scat_source
C C 0.0181 0.0091 'International Tables Vol C Tables 4.2.6.8 and 6.1.1.4'
H H 0.0000 0.0000 'International Tables Vol C Tables 4.2.6.8 and 6.1.1.4'
Bi Bi -4.0111 8.9310 'International Tables Vol C Tables 4.2.6.8 and 6.1.1.4'
O O 0.0492 0.0322 'International Tables Vol C Tables 4.2.6.8 and 6.1.1.4'
P P 0.2955 0.4335 'International Tables Vol C Tables 4.2.6.8 and 6.1.1.4'

loop_
_geom_angle_atom_site_label_1
_geom_angle_atom_site_label_2
_geom_angle_atom_site_label_3
_geom_angle
_geom_angle_site_symmetry_1
_geom_angle_site_symmetry_3
_geom_angle_publ_flag
O1 Bi1 O2 162.66(18) . 4_556 ?
C8 Bi1 O2 85.49(18) . 4_556 ?
C8 Bi1 O1 82.19(18) . . ?
C8 Bi1 C1 94.5(2) . . ?
C1 Bi1 O2 82.60(19) . 4_556 ?
C1 Bi1 O1 86.2(2) . . ?
O2 P1 C15 109.0(3) . . ?
O2 P1 H1 104(3) . . ?
O1 P1 O2 118.9(3) . . ?
O1 P1 C15 108.7(3) . . ?
O1 P1 H1 106(3) . . ?
C15 P1 H1 110(3) . . ?
P1 O2 Bi1 144.4(3) . 4_546 ?
P1 O1 Bi1 133.3(3) . . ?
C8 C13 H13 119.8 . . ?
C8 C13 C12 120.3(5) . . ?
C12 C13 H13 119.8 . . ?
C13 C8 Bi1 120.1(4) . . ?
C13 C8 C9 118.4(6) . . ?
C9 C8 Bi1 121.4(4) . . ?
C6 C1 Bi1 122.1(4) . . ?
C6 C1 C2 119.0(5) . . ?
C2 C1 Bi1 118.8(4) . . ?
C1 C6 H6 119.9 . . ?
C1 C6 C5 120.1(6) . . ?
C5 C6 H6 119.9 . . ?
C1 C2 H2 119.8 . . ?
C3 C2 C1 120.3(6) . . ?
C3 C2 H2 119.8 . . ?
C2 C3 H3 119.8 . . ?
C2 C3 C4 120.4(6) . . ?
C4 C3 H3 119.8 . . ?
C6 C5 H5 119.6 . . ?
C4 C5 C6 120.8(6) . . ?
C4 C5 H5 119.6 . . ?
C15 C20 H20 119.8 . . ?
C19 C20 H20 119.8 . . ?
C19 C20 C15 120.4(7) . . ?
C20 C15 P1 121.2(5) . . ?
C16 C15 P1 118.9(5) . . ?
C16 C15 C20 119.9(6) . . ?
C3 C4 C7 119.4(6) . . ?
C5 C4 C3 119.3(6) . . ?
C5 C4 C7 121.2(7) . . ?
C15 C16 H16 119.7 . . ?
C15 C16 C17 120.6(7) . . ?
C17 C16 H16 119.7 . . ?
C8 C9 H9 119.3 . . ?
C8 C9 C10 121.5(6) . . ?
C10 C9 H9 119.3 . . ?
C13 C12 H12 119.8 . . ?
C11 C12 C13 120.4(6) . . ?
C11 C12 H12 119.8 . . ?
C9 C10 H10 119.8 . . ?
C11 C10 C9 120.5(6) . . ?
C11 C10 H10 119.8 . . ?
C12 C11 C10 118.8(6) . . ?
C12 C11 C14 120.1(7) . . ?
C10 C11 C14 121.1(7) . . ?
C19 C18 H18 120.1 . . ?
C19 C18 C17 119.8(7) . . ?
C17 C18 H18 120.1 . . ?
C20 C19 C18 120.3(7) . . ?
C20 C19 H19 119.8 . . ?
C18 C19 H19 119.8 . . ?
C4 C7 H7A 109.5 . . ?
C4 C7 H7B 109.5 . . ?
C4 C7 H7C 109.5 . . ?
H7A C7 H7B 109.5 . . ?
H7A C7 H7C 109.5 . . ?
H7B C7 H7C 109.5 . . ?
C16 C17 C18 119.1(8) . . ?
C16 C17 H17 120.5 . . ?
C18 C17 H17 120.5 . . ?
C11 C14 H14A 109.5 . . ?
C11 C14 H14B 109.5 . . ?
C11 C14 H14C 109.5 . . ?
H14A C14 H14B 109.5 . . ?
H14A C14 H14C 109.5 . . ?
H14B C14 H14C 109.5 . . ?

loop_
_geom_bond_atom_site_label_1
_geom_bond_atom_site_label_2
_geom_bond_distance
_geom_bond_site_symmetry_2
_geom_bond_publ_flag
Bi1 O2 2.361(5) 4_556 ?
Bi1 O1 2.350(5) . ?
Bi1 C8 2.226(6) . ?
Bi1 C1 2.245(6) . ?
P1 O2 1.507(5) . ?
P1 O1 1.504(5) . ?
P1 C15 1.802(6) . ?
P1 H1 1.47(9) . ?
C13 H13 0.9500 . ?
C13 C8 1.387(8) . ?
C13 C12 1.418(9) . ?
C8 C9 1.388(8) . ?
C1 C6 1.380(9) . ?
C1 C2 1.402(8) . ?
C6 H6 0.9500 . ?
C6 C5 1.393(9) . ?
C2 H2 0.9500 . ?
C2 C3 1.378(9) . ?
C3 H3 0.9500 . ?
C3 C4 1.387(10) . ?
C5 H5 0.9500 . ?
C5 C4 1.375(10) . ?
C20 H20 0.9500 . ?
C20 C15 1.397(9) . ?
C20 C19 1.369(10) . ?
C15 C16 1.374(10) . ?
C4 C7 1.528(9) . ?
C16 H16 0.9500 . ?
C16 C17 1.400(10) . ?
C9 H9 0.9500 . ?
C9 C10 1.392(10) . ?
C12 H12 0.9500 . ?
C12 C11 1.387(10) . ?
C10 H10 0.9500 . ?
C10 C11 1.390(10) . ?
C11 C14 1.507(11) . ?
C18 H18 0.9500 . ?
C18 C19 1.394(12) . ?
C18 C17 1.402(13) . ?
C19 H19 0.9500 . ?
C7 H7A 0.9800 . ?
C7 H7B 0.9800 . ?
C7 H7C 0.9800 . ?
C17 H17 0.9500 . ?
C14 H14A 0.9800 . ?
C14 H14B 0.9800 . ?
C14 H14C 0.9800 . ?
